data_1529983
loop_
_publ_author_name
'Gerken, V.A.'
'Pakhomov, V.I.'

_publ_section_title
;
 Roentgenographical study of crystals in system K I-Hg I2-H2 O
;
_journal_name_full 'Zhurnal Strukturnoi Khimii (Issue-No. from 1981)'
_journal_page_first 753
_journal_page_last 754
_journal_volume 10
_journal_year 1969
_chemical_formula_sum 'Hg I3 K'
_chemical_name_systematic 'K Hg I3 H2 O'
_space_group_IT_number 33
_symmetry_space_group_name_Hall 'P -2n -2ac'
_symmetry_space_group_name_H-M 'P c 21 n'
_cell_angle_alpha 90
_cell_angle_beta 90
_cell_angle_gamma 90
_cell_formula_units_Z 4
_cell_length_a 9.35
_cell_length_b 11.52
_cell_length_c 8.69
_cell_volume 936.017
_citation_journal_id_ASTM ZSTKAI
_cod_data_source_file Gerken_ZSTKAI_1969_238.cif
_cod_data_source_block Hg1I3K1
_cod_original_cell_volume 936.0173
_cod_original_sg_symbol_Hall 'P 2c -2n (y,z,x)'
_cod_original_formula_sum 'Hg1 I3 K1'
_cod_database_code 1529983

loop_
_symmetry_equiv_pos_as_xyz
x,y,z
-x,y+1/2,-z
x+1/2,y+1/2,-z+1/2
-x+1/2,y,z+1/2

loop_
_atom_site_label
_atom_site_type_symbol
_atom_site_fract_x
_atom_site_fract_y
_atom_site_fract_z
_atom_site_occupancy
_atom_site_U_iso_or_equiv
K1 K+1 0.241 0.621 0.97 1 0.0
I1 I-1 0.276 0.151 0.011 1 0.0
Hg1 Hg+2 0.198 0 0.249 1 0.0
I2 I-1 0.41 0.842 0.265 1 0.0
I3 I-1 0.927 0.926 0.251 1 0.0
